data_2206575
loop_
_publ_author_name
'Jongen, Liesbet'
'Meyer, Gerd'

_publ_section_title
;
 Scandium(III) oxide bromide, ScOBr
;
_journal_issue 8
_journal_name_full 'Acta Crystallographica Section E'
_journal_page_first i153
_journal_page_last i154
_journal_paper_doi 10.1107/S1600536805019914
_journal_volume 61
_journal_year 2005
_chemical_formula_iupac 'Sc O Br'
_chemical_formula_structural 'Sc O Br'
_chemical_formula_sum 'Br O Sc'
_chemical_formula_weight 140.87
_chemical_name_systematic
;
Scandium(III) oxide bromide
;
_space_group_IT_number 59
_symmetry_cell_setting orthorhombic
_symmetry_space_group_name_Hall '-P 2ab 2a'
_symmetry_space_group_name_H-M 'P m m n :2'
_atom_sites_solution_primary direct
_atom_sites_solution_secondary difmap
_audit_creation_method SHELXL-97
_cell_angle_alpha 90.00
_cell_angle_beta 90.00
_cell_angle_gamma 90.00
_cell_formula_units_Z 2
_cell_length_a 3.5505(10)
_cell_length_b 3.9543(16)
_cell_length_c 8.700(3)
_cell_measurement_reflns_used 1655
_cell_measurement_temperature 293(2)
_cell_measurement_theta_max 29.77
_cell_measurement_theta_min 2.29
_cell_volume 122.15(7)
_computing_cell_refinement
;
X-AREA
;
_computing_data_collection
;
X-AREA (Stoe & Cie, 2001)
;
_computing_data_reduction
;
X-RED  (Stoe & Cie, 2001)
;
_computing_molecular_graphics 'DIAMOND (Brandenburg, 2001)'
_computing_publication_material SHELXL97
_computing_structure_refinement 'SHELXL97 (Sheldrick, 1997)'
_computing_structure_solution 'SHELXS97 (Sheldrick, 1997)'
_diffrn_ambient_temperature 293(2)
_diffrn_measured_fraction_theta_full 1.000
_diffrn_measured_fraction_theta_max 1.000
_diffrn_measurement_device_type 'Stoe IPDS-II'
_diffrn_measurement_method '\w and \f'
_diffrn_radiation_monochromator graphite
_diffrn_radiation_source 'fine-focus sealed tube'
_diffrn_radiation_type MoK\a
_diffrn_radiation_wavelength 0.71073
_diffrn_reflns_av_R_equivalents 0.0393
_diffrn_reflns_av_sigmaI/netI 0.0231
_diffrn_reflns_limit_h_max 4
_diffrn_reflns_limit_h_min -3
_diffrn_reflns_limit_k_max 5
_diffrn_reflns_limit_k_min -5
_diffrn_reflns_limit_l_max 11
_diffrn_reflns_limit_l_min -10
_diffrn_reflns_number 1117
_diffrn_reflns_theta_full 26.92
_diffrn_reflns_theta_max 26.92
_diffrn_reflns_theta_min 2.34
_diffrn_standards_decay_% 0
_diffrn_standards_interval_count 0
_diffrn_standards_interval_time 0
_diffrn_standards_number 0
_exptl_absorpt_coefficient_mu 18.981
_exptl_absorpt_correction_T_max 0.1602
_exptl_absorpt_correction_T_min 0.0576
_exptl_absorpt_correction_type numerical
_exptl_absorpt_process_details '(X-SHAPE; Stoe & Cie, 1999)'
_exptl_crystal_colour brown--orange
_exptl_crystal_density_diffrn 3.830
_exptl_crystal_description plate
_exptl_crystal_F_000 128
_exptl_crystal_size_max 0.20
_exptl_crystal_size_mid 0.10
_exptl_crystal_size_min 0.05
_refine_diff_density_max 0.625
_refine_diff_density_min -0.657
_refine_ls_extinction_coef 0.063(8)
_refine_ls_extinction_expression Fc^*^=kFc[1+0.001xFc^2^\l^3^/sin(2\q)]^-1/4^
_refine_ls_extinction_method SHELXL97
_refine_ls_goodness_of_fit_ref 1.119
_refine_ls_matrix_type full
_refine_ls_number_parameters 14
_refine_ls_number_reflns 176
_refine_ls_number_restraints 0
_refine_ls_restrained_S_all 1.119
_refine_ls_R_factor_all 0.0186
_refine_ls_R_factor_gt 0.0178
_refine_ls_shift/su_max 0.000
_refine_ls_shift/su_mean 0.000
_refine_ls_structure_factor_coef Fsqd
_refine_ls_weighting_details 'w=1/[\s^2^(Fo^2^)+(0.0248P)^2^+0.075P] where P = (Fo^2^+2Fc^2^)/3'
_refine_ls_weighting_scheme calc
_refine_ls_wR_factor_gt 0.0421
_refine_ls_wR_factor_ref 0.0423
_reflns_number_gt 170
_reflns_number_total 176
_reflns_threshold_expression I>2\s(I)'
_cod_data_source_file wm6076.cif
_cod_data_source_block I
_cod_original_sg_symbol_H-M 'P m m n'
_cod_database_code 2206575
_cod_database_fobs_code 2206575

loop_
_symmetry_equiv_pos_as_xyz
'x, y, z'
'-x+1/2, -y+1/2, z'
'x+1/2, -y, -z'
'-x, y+1/2, -z'
'-x, -y, -z'
'x-1/2, y-1/2, -z'
'-x-1/2, y, z'
'x, -y-1/2, z'

loop_
_atom_site_label
_atom_site_fract_x
_atom_site_fract_y
_atom_site_fract_z
_atom_site_U_iso_or_equiv
_atom_site_adp_type
_atom_site_calc_flag
_atom_site_refinement_flags
_atom_site_occupancy
_atom_site_type_symbol
Br 0.2500 0.2500 0.16758(5) 0.0252(3) Uani d S 1 Br
O -0.2500 -0.2500 0.4679(3) 0.0134(6) Uani d S 1 O
Sc -0.2500 0.2500 0.39341(9) 0.0120(3) Uani d S 1 Sc

loop_
_atom_site_aniso_label
_atom_site_aniso_U_11
_atom_site_aniso_U_22
_atom_site_aniso_U_33
_atom_site_aniso_U_12
_atom_site_aniso_U_13
_atom_site_aniso_U_23
Br 0.0131(3) 0.0437(4) 0.0190(3) 0.000 0.000 0.000
O 0.0105(13) 0.0098(11) 0.0200(14) 0.000 0.000 0.000
Sc 0.0091(4) 0.0081(4) 0.0186(5) 0.000 0.000 0.000

loop_
_atom_type_symbol
_atom_type_description
_atom_type_scat_dispersion_real
_atom_type_scat_dispersion_imag
_atom_type_scat_source
Sc Sc 0.2519 0.3716 'International Tables Vol C Tables 4.2.6.8 and 6.1.1.4'
O O 0.0106 0.0060 'International Tables Vol C Tables 4.2.6.8 and 6.1.1.4'
Br Br -0.2901 2.4595 'International Tables Vol C Tables 4.2.6.8 and 6.1.1.4'

loop_
_geom_angle_atom_site_label_1
_geom_angle_atom_site_label_2
_geom_angle_atom_site_label_3
_geom_angle_site_symmetry_1
_geom_angle_site_symmetry_3
_geom_angle
_geom_angle_publ_flag
Sc Br Sc 1_655 . 84.20(4) no
Sc O Sc 1_545 . 143.70(16) no
Sc O Sc 1_545 5_556 100.08(3) no
Sc O Sc . 5_556 100.08(3) no
Sc O Sc 1_545 5_456 100.08(3) no
Sc O Sc . 5_456 100.08(3) no
Sc O Sc 5_556 5_456 111.60(14) no
O Sc O 1_565 . 143.70(16) yes
O Sc O 1_565 5_556 79.92(3) no
O Sc O . 5_556 79.92(3) no
O Sc O 1_565 5_456 79.92(3) no
O Sc O . 5_456 79.92(3) no
O Sc O 5_556 5_456 111.60(14) no
O Sc Br 1_565 1_455 103.36(6) no
O Sc Br . 1_455 103.36(6) no
O Sc Br 5_556 1_455 166.30(8) yes
O Sc Br 5_456 1_455 82.10(7) no
O Sc Br 1_565 . 103.36(6) no
O Sc Br . . 103.36(6) no
O Sc Br 5_556 . 82.10(7) no
O Sc Br 5_456 . 166.30(8) no
Br Sc Br 1_455 . 84.20(4) no
O Sc Sc 1_565 5_566 40.70(4) no
O Sc Sc . 5_566 113.67(7) no
O Sc Sc 5_556 5_566 39.21(2) no
O Sc Sc 5_456 5_566 97.55(7) no
Br Sc Sc 1_455 5_566 142.368(18) no
Br Sc Sc . 5_566 93.29(2) no
O Sc Sc 1_565 5_466 40.70(4) no
O Sc Sc . 5_466 113.67(7) no
O Sc Sc 5_556 5_466 97.55(7) no
O Sc Sc 5_456 5_466 39.21(2) no
Br Sc Sc 1_455 5_466 93.29(2) no
Br Sc Sc . 5_466 142.368(19) no
Sc Sc Sc 5_566 5_466 66.44(3) no
O Sc Sc 1_565 5_456 113.67(7) no
O Sc Sc . 5_456 40.70(4) no
O Sc Sc 5_556 5_456 97.55(7) no
O Sc Sc 5_456 5_456 39.21(2) no
Br Sc Sc 1_455 5_456 93.29(2) no
Br Sc Sc . 5_456 142.368(18) no
Sc Sc Sc 5_566 5_456 110.17(5) no
Sc Sc Sc 5_466 5_456 75.20(4) no
O Sc Sc 1_565 5_556 113.67(7) no
O Sc Sc . 5_556 40.70(4) no
O Sc Sc 5_556 5_556 39.21(2) no
O Sc Sc 5_456 5_556 97.55(7) no
Br Sc Sc 1_455 5_556 142.368(18) no
Br Sc Sc . 5_556 93.29(2) no
Sc Sc Sc 5_566 5_556 75.20(4) no
Sc Sc Sc 5_466 5_556 110.17(5) no
Sc Sc Sc 5_456 5_556 66.44(3) no
O Sc Sc 1_565 1_455 90.0 no
O Sc Sc . 1_455 90.0 no
O Sc Sc 5_556 1_455 145.80(7) no
O Sc Sc 5_456 1_455 34.20(7) no
Br Sc Sc 1_455 1_455 47.900(18) no
Br Sc Sc . 1_455 132.100(18) no
Sc Sc Sc 5_566 1_455 123.220(14) no
Sc Sc Sc 5_466 1_455 56.780(14) no
Sc Sc Sc 5_456 1_455 56.780(14) no
Sc Sc Sc 5_556 1_455 123.220(14) no
O Sc Sc 1_565 1_655 90.0 no
O Sc Sc . 1_655 90.0 no
O Sc Sc 5_556 1_655 34.20(7) no
O Sc Sc 5_456 1_655 145.80(7) no
Br Sc Sc 1_455 1_655 132.100(18) no
Br Sc Sc . 1_655 47.900(18) no
Sc Sc Sc 5_566 1_655 56.780(14) no
Sc Sc Sc 5_466 1_655 123.220(14) no
Sc Sc Sc 5_456 1_655 123.220(14) no
Sc Sc Sc 5_556 1_655 56.780(14) no
Sc Sc Sc 1_455 1_655 180.0 no

loop_
_geom_bond_atom_site_label_1
_geom_bond_atom_site_label_2
_geom_bond_site_symmetry_2
_geom_bond_distance
_geom_bond_publ_flag
Br Sc 1_655 2.6480(9) no
Br Sc . 2.6480(9) no
O Sc 1_545 2.0807(12) no
O Sc . 2.0807(12) no
O Sc 5_556 2.1464(18) no
O Sc 5_456 2.1464(18) no
Sc O 1_565 2.0807(12) yes
Sc O 5_556 2.1464(18) yes
Sc O 5_456 2.1464(18) no
Sc Br 1_455 2.6480(9) yes
Sc Sc 5_566 3.2404(11) yes
Sc Sc 5_466 3.2404(11) no
Sc Sc 5_456 3.2404(11) no
Sc Sc 5_556 3.2404(11) no
Sc Sc 1_455 3.5505(10) yes
Sc Sc 1_655 3.5505(10) no
